data_1534491
loop_
_publ_author_name
'Leger, J.M.'
'Redon, A.M.'
'Andraud, C.'
'Pelle, F.'

_publ_section_title
;
 Isotropic compression of the linear-chain perovskite-type Cd Cs Br3 up to
 20 GPa
;
_journal_name_full 'Physical Review, Serie 3. B - Condensed Matter (18,1978-)'
_journal_page_first 9276
_journal_page_last 9282
_journal_volume 41
_journal_year 1990
_chemical_formula_sum 'Br3 Cd Cs'
_chemical_name_systematic 'Cd Cs Br3'
_space_group_IT_number 194
_symmetry_space_group_name_Hall '-P 6c 2c'
_symmetry_space_group_name_H-M 'P 63/m m c'
_cell_angle_alpha 90
_cell_angle_beta 90
_cell_angle_gamma 120
_cell_formula_units_Z 2
_cell_length_a 6.83
_cell_length_b 6.83
_cell_length_c 5.87
_cell_volume 237.143
_citation_journal_id_ASTM PRBMDO
_cod_data_source_file Leger_PRBMDO_1990_1827.cif
_cod_data_source_block Br3Cd1Cs1
_cod_original_cell_volume 237.1429
_cod_original_formula_sum 'Br3 Cd1 Cs1'
_cod_database_code 1534491

loop_
_symmetry_equiv_pos_as_xyz
x,y,z
x-y,x,z+1/2
-y,x-y,z
-x,-y,z+1/2
-x+y,-x,z
y,-x+y,z+1/2
-y,-x,-z+1/2
x-y,-y,-z
x,x-y,-z+1/2
y,x,-z
-x+y,y,-z+1/2
-x,-x+y,-z
-x,-y,-z
-x+y,-x,-z-1/2
y,-x+y,-z
x,y,-z-1/2
x-y,x,-z
-y,x-y,-z-1/2
y,x,z-1/2
-x+y,y,z
-x,-x+y,z-1/2
-y,-x,z
x-y,-y,z-1/2
x,x-y,z

loop_
_atom_site_label
_atom_site_type_symbol
_atom_site_fract_x
_atom_site_fract_y
_atom_site_fract_z
_atom_site_occupancy
_atom_site_U_iso_or_equiv
Cd1 Cd+2 0 0 0 1 0.0
Br1 Br-1 0.19 -0.19 0.25 1 0.0
Cs1 Cs+1 0.6667 0.3333 0.25 1 0.0
